data_7713942
loop_
_publ_author_name
'Sahoo, Amiya Kumar'
'Sahoo, Ashish Kumar'
'Das, Bhagyashree Ms'
'Panda, Subhra Jyoti'
'Purohit, Chandra Shekhar'
'Doddi, Adinarayana'

_publ_section_title
;
 New Cationic Coinage Metal Complexes Featuring Silyl Group Functionalized
 Phosphine; Syntheses, Structures and Catalytic Studies in Alkyne-Azide
 Cycloaddition Reactions
;
_journal_name_full 'Dalton Transactions'
_journal_paper_doi 10.1039/D3DT01692G
_journal_year 2023
_chemical_formula_moiety 'C42 H46 Ag N O3 P2 Si2, H2 O'
_chemical_formula_sum 'C42 H48 Ag N O4 P2 Si2'
_chemical_formula_weight 856.80
_space_group_crystal_system orthorhombic
_space_group_IT_number 61
_space_group_name_Hall '-P 2ac 2ab'
_space_group_name_H-M_alt 'P b c a'
_atom_sites_solution_hydrogens mixed
_atom_sites_solution_primary dual
_audit_creation_date 2023-05-19
_audit_creation_method
;
Olex2 1.5
(compiled 2023.02.24 svn.rf166f9f3 for OlexSys, GUI svn.r6725)
;
_audit_update_record
;
2023-05-23 deposited with the CCDC.	2023-09-12 downloaded from the CCDC.
;
_cell_angle_alpha 90
_cell_angle_beta 90
_cell_angle_gamma 90
_cell_formula_units_Z 8
_cell_length_a 15.6194(3)
_cell_length_b 22.2002(4)
_cell_length_c 23.7789(4)
_cell_measurement_reflns_used 27039
_cell_measurement_temperature 99.98
_cell_measurement_theta_max 77.8060
_cell_measurement_theta_min 3.3940
_cell_volume 8245.4(3)
_computing_cell_refinement 'CrysAlisPro 1.171.40.67a (Rigaku OD, 2019)'
_computing_data_collection 'CrysAlisPro 1.171.40.67a (Rigaku OD, 2019)'
_computing_data_reduction 'CrysAlisPro 1.171.40.67a (Rigaku OD, 2019)'
_computing_molecular_graphics 'Olex2 1.5 (Dolomanov et al., 2009)'
_computing_publication_material 'Olex2 1.5 (Dolomanov et al., 2009)'
_computing_structure_refinement 'SHELXL 2019/2 (Sheldrick, 2015)'
_computing_structure_solution 'SHELXT 2018/2 (Sheldrick, 2018)'
_diffrn_ambient_environment N~2~
_diffrn_ambient_temperature 99.98
_diffrn_detector 'Hybrid Pixel Array Detector'
_diffrn_detector_area_resol_mean 5.8140
_diffrn_detector_type 'Pilatus 200K'
_diffrn_measured_fraction_theta_full 0.9976
_diffrn_measured_fraction_theta_max 0.9719
_diffrn_measurement_details
;
List of Runs (angles in degrees, time in seconds):

  # Type    Start    End  Width  t~exp~   \w     \q     \k     \f   Frames
#--------------------------------------------------------------------------
  1  \w    -67.00  -8.00   0.50    1.00    --  -38.50 127.00  -1.00  118
  2  \w    -92.00 -16.00   0.50    1.00    --  -38.50 143.00 167.00  152
  3  \w     41.00  66.00   0.50    1.00    --   49.31-127.00 -77.00   50
  4  \w     44.00 100.00   0.50    2.00    --  107.46-127.00 -77.00  112
  5  \w     88.00 149.00   0.50    2.00    --  107.46 143.00 167.00  122
  6  \w    -28.00  -1.00   0.50    1.00    --  -38.50  37.00 120.00   54
  7  \w    -67.00 -40.00   0.50    1.00    --  -38.50 -57.00 -60.00   54
  8  \w    -17.00  52.00   0.50    1.00    --   49.31 -37.00 -90.00  138
  9  \w    104.00 151.00   0.50    2.00    --  107.46  77.00  60.00   94
 10  \w    145.00 170.00   0.50    2.00    --  107.46 125.00  90.00   50
 11  \w     39.00  72.00   0.50    2.00    --  107.46 -94.00  90.00   66
 12  \w     40.00 102.00   0.50    2.00    --  107.46 -30.00-150.00  124
 13  \w     97.00 132.00   0.50    2.00    --  107.46 125.00  90.00   70
 14  \w     55.00 111.00   0.50    2.00    --  107.46 -61.00  60.00  112
 15  \w    103.00 171.00   0.50    2.00    --  107.46  45.00 -90.00  136
;
_diffrn_measurement_device 'four-circle diffractometer'
_diffrn_measurement_device_type 'SuperNova, Dual, Cu at home/near, Pilatus 200K'
_diffrn_measurement_method '\w scans'
_diffrn_orient_matrix_type 'CrysAlisPro convention (1999,Acta A55,543-557)'
_diffrn_orient_matrix_UB_11 0.0422128000
_diffrn_orient_matrix_UB_12 0.0333150000
_diffrn_orient_matrix_UB_13 -0.0495505000
_diffrn_orient_matrix_UB_21 0.0422523000
_diffrn_orient_matrix_UB_22 0.0442456000
_diffrn_orient_matrix_UB_23 0.0414990000
_diffrn_orient_matrix_UB_31 0.0785324000
_diffrn_orient_matrix_UB_32 -0.0417817000
_diffrn_orient_matrix_UB_33 0.0043770000
_diffrn_radiation_monochromator mirror
_diffrn_radiation_probe x-ray
_diffrn_radiation_type 'Cu K\a'
_diffrn_radiation_wavelength 1.54184
_diffrn_reflns_av_R_equivalents 0.0570
_diffrn_reflns_av_unetI/netI 0.0316
_diffrn_reflns_Laue_measured_fraction_full 0.997
_diffrn_reflns_Laue_measured_fraction_max 0.969
_diffrn_reflns_limit_h_max 19
_diffrn_reflns_limit_h_min -17
_diffrn_reflns_limit_k_max 27
_diffrn_reflns_limit_k_min -28
_diffrn_reflns_limit_l_max 28
_diffrn_reflns_limit_l_min -30
_diffrn_reflns_number 35343
_diffrn_reflns_point_group_measured_fraction_full 0.997
_diffrn_reflns_point_group_measured_fraction_max 0.969
_diffrn_reflns_theta_full 67.684
_diffrn_reflns_theta_max 79.067
_diffrn_reflns_theta_min 3.718
_diffrn_source 'micro-focus sealed X-ray tube'
_diffrn_source_type 'SuperNova (Cu) X-ray Source'
_exptl_absorpt_coefficient_mu 5.540
_exptl_absorpt_correction_T_max 1.00000
_exptl_absorpt_correction_T_min 0.50817
_exptl_absorpt_correction_type multi-scan
_exptl_absorpt_process_details
;
CrysAlisPro 1.171.40.67a (Rigaku Oxford Diffraction, 2019)
Empirical absorption correction using spherical harmonics,
 implemented in SCALE3 ABSPACK scaling algorithm.
;
_exptl_crystal_colour 'clear light yellow'
_exptl_crystal_colour_lustre clear
_exptl_crystal_colour_modifier light
_exptl_crystal_colour_primary yellow
_exptl_crystal_density_diffrn 1.380
_exptl_crystal_description block
_exptl_crystal_F_000 3552
_exptl_crystal_preparation 'As per the preparation scheme'
_exptl_crystal_recrystallization_method 'Slow vapour diffusion'
_exptl_crystal_size_max 0.33
_exptl_crystal_size_mid 0.28
_exptl_crystal_size_min 0.26
_refine_diff_density_max 0.941
_refine_diff_density_min -1.999
_refine_diff_density_rms 0.162
_refine_ls_extinction_method none
_refine_ls_goodness_of_fit_ref 1.073
_refine_ls_hydrogen_treatment constr
_refine_ls_matrix_type full
_refine_ls_number_parameters 478
_refine_ls_number_reflns 8639
_refine_ls_number_restraints 6
_refine_ls_restrained_S_all 1.073
_refine_ls_R_factor_all 0.0631
_refine_ls_R_factor_gt 0.0603
_refine_ls_shift/su_max 0.001
_refine_ls_shift/su_mean 0.000
_refine_ls_structure_factor_coef Fsqd
_refine_ls_weighting_details 'w=1/[\s^2^(Fo^2^)+(0.1090P)^2^+25.1356P] where P=(Fo^2^+2Fc^2^)/3'
_refine_ls_weighting_scheme calc
_refine_ls_wR_factor_gt 0.1738
_refine_ls_wR_factor_ref 0.1783
_reflns_Friedel_coverage 0.000
_reflns_number_gt 8241
_reflns_number_total 8639
_reflns_threshold_expression 'I > 2\s(I)'
_cod_data_source_file d3dt01692g2.cif
_cod_data_source_block sjp-as-240
_cod_database_code 7713942
_shelx_shelxl_version_number 2019/2
_chemical_oxdiff_formula 'C H N O Ag  Si'
_chemical_oxdiff_usercomment 'COLOURLESS BLOCK'
_shelx_space_group_comment
;
The symmetry employed for this shelxl refinement is uniquely defined
by the following loop, which should always be used as a source of
symmetry information in preference to the above space-group names.
They are only intended as comments.
;
_shelx_estimated_absorpt_t_max 0.327
_shelx_estimated_absorpt_t_min 0.262
_olex2_refinement_description
;
1. Fixed Uiso
 At 1.2 times of:
  All C(H) groups
 At 1.5 times of:
  All C(H,H,H) groups, All O(H,H) groups
2. Uiso/Uaniso restraints and constraints
Uanis(N1) \\sim Ueq: with sigma of 0.1 and sigma for terminal atoms of 0.2
3.a Free rotating group:
 O4(H4a,H4b)
3.b Aromatic/amide H refined with riding coordinates:
 C2(H2), C3(H3), C4(H4), C5(H5), C11(H11), C12(H12), C13(H13), C14(H14),
 C15(H15), C17(H17), C18(H18), C19(H19), C20(H20), C21(H21), C23(H23), C24(H24),
  C25(H25), C26(H26), C32(H32), C33(H33), C34(H34), C35(H35), C36(H36),
 C38(H38), C39(H39), C40(H40), C41(H41), C42(H42)
3.c Idealised Me refined as rotating group:
 C7(H7a,H7b,H7c), C8(H8a,H8b,H8c), C9(H9a,H9b,H9c), C28(H28a,H28b,H28c),
 C29(H29a,H29b,H29c), C30(H30a,H30b,H30c)
;
_olex2_exptl_crystal_mounting_method 'Mounted on the loop'
_olex2_submission_special_instructions 'No special instructions were received'
_oxdiff_exptl_absorpt_empirical_details
;
Empirical correction (ABSPACK) includes:
- Absorption correction using spherical harmonics
- Frame scaling
;
_oxdiff_exptl_absorpt_empirical_full_max 3.203
_oxdiff_exptl_absorpt_empirical_full_min 0.626

loop_
_space_group_symop_operation_xyz
'x, y, z'
'-x+1/2, -y, z+1/2'
'-x, y+1/2, -z+1/2'
'x+1/2, -y+1/2, -z'
'-x, -y, -z'
'x-1/2, y, -z-1/2'
'x, -y-1/2, z-1/2'
'-x-1/2, y-1/2, z'

loop_
_atom_site_label
_atom_site_type_symbol
_atom_site_fract_x
_atom_site_fract_y
_atom_site_fract_z
_atom_site_U_iso_or_equiv
_atom_site_adp_type
_atom_site_occupancy
_atom_site_site_symmetry_order
_atom_site_calc_flag
_atom_site_refinement_flags_posn
_atom_site_refinement_flags_adp
_atom_site_refinement_flags_occupancy
_atom_site_disorder_assembly
_atom_site_disorder_group
Ag1 Ag 0.49746(2) 0.70406(2) 0.38796(2) 0.01422(12) Uani 1 1 d . . . . .
P1 P 0.43757(5) 0.60801(4) 0.36091(3) 0.01243(19) Uani 1 1 d . . . . .
P2 P 0.55678(6) 0.79836(4) 0.35157(3) 0.01172(19) Uani 1 1 d . . . . .
Si1 Si 0.66255(6) 0.55704(4) 0.36473(4) 0.0171(2) Uani 1 1 d . . . . .
Si2 Si 0.33166(6) 0.85157(4) 0.36207(4) 0.0162(2) Uani 1 1 d . . . . .
O1 O 0.4504(2) 0.75192(14) 0.47816(11) 0.0290(6) Uani 1 1 d . . . . .
O2 O 0.5585(2) 0.69169(13) 0.48795(12) 0.0299(7) Uani 1 1 d . . . . .
O3 O 0.5306(3) 0.75876(16) 0.55218(12) 0.0407(8) Uani 1 1 d . . . . .
N1 N 0.5140(2) 0.73405(17) 0.50667(13) 0.0260(8) Uani 1 1 d . U . . .
C1 C 0.4737(3) 0.53732(16) 0.39301(13) 0.0141(7) Uani 1 1 d . . . . .
C2 C 0.4127(3) 0.50094(16) 0.41961(14) 0.0189(7) Uani 1 1 d . . . . .
H2 H 0.354145 0.512425 0.418440 0.023 Uiso 1 1 calc R U . . .
C3 C 0.4355(3) 0.44873(16) 0.44755(15) 0.0220(8) Uani 1 1 d . . . . .
H3 H 0.393120 0.424900 0.465625 0.026 Uiso 1 1 calc R U . . .
C4 C 0.5205(3) 0.43156(17) 0.44893(16) 0.0237(8) Uani 1 1 d . . . . .
H4 H 0.537063 0.395855 0.468078 0.028 Uiso 1 1 calc R U . . .
C5 C 0.5817(3) 0.46691(17) 0.42208(15) 0.0221(8) Uani 1 1 d . . . . .
H5 H 0.639771 0.454142 0.423058 0.026 Uiso 1 1 calc R U . . .
C6 C 0.5619(3) 0.52026(16) 0.39376(14) 0.0170(7) Uani 1 1 d . . . . .
C7 C 0.7250(3) 0.5827(2) 0.42710(17) 0.0274(9) Uani 1 1 d . . . . .
H7A H 0.692030 0.613173 0.447657 0.041 Uiso 1 1 calc R U . . .
H7B H 0.779357 0.600201 0.414607 0.041 Uiso 1 1 calc R U . . .
H7C H 0.736322 0.548323 0.451815 0.041 Uiso 1 1 calc R U . . .
C8 C 0.6520(3) 0.62156(18) 0.31485(17) 0.0260(8) Uani 1 1 d . . . . .
H8A H 0.616072 0.609565 0.282977 0.039 Uiso 1 1 calc R U . . .
H8B H 0.708821 0.633199 0.301167 0.039 Uiso 1 1 calc R U . . .
H8C H 0.625568 0.655791 0.334241 0.039 Uiso 1 1 calc R U . . .
C9 C 0.7207(3) 0.4964(2) 0.32527(19) 0.0350(10) Uani 1 1 d . . . . .
H9A H 0.737280 0.464316 0.351376 0.052 Uiso 1 1 calc R U . . .
H9B H 0.772010 0.513410 0.307693 0.052 Uiso 1 1 calc R U . . .
H9C H 0.683069 0.479833 0.296136 0.052 Uiso 1 1 calc R U . . .
C10 C 0.4393(2) 0.59516(16) 0.28510(14) 0.0155(7) Uani 1 1 d . . . . .
C11 C 0.4266(3) 0.64430(17) 0.25033(17) 0.0266(9) Uani 1 1 d . . . . .
H11 H 0.418848 0.683031 0.266546 0.032 Uiso 1 1 calc R U . . .
C12 C 0.4250(3) 0.63823(18) 0.19232(16) 0.0266(9) Uani 1 1 d . . . . .
H12 H 0.414073 0.672184 0.169091 0.032 Uiso 1 1 calc R U . . .
C13 C 0.4394(3) 0.58239(17) 0.16862(15) 0.0208(8) Uani 1 1 d . . . . .
H13 H 0.439949 0.577898 0.128887 0.025 Uiso 1 1 calc R U . . .
C14 C 0.4529(3) 0.53332(18) 0.20270(16) 0.0298(10) Uani 1 1 d . . . . .
H14 H 0.462461 0.494902 0.186246 0.036 Uiso 1 1 calc R U . . .
C15 C 0.4529(3) 0.53910(17) 0.26112(16) 0.0272(9) Uani 1 1 d . . . . .
H15 H 0.462168 0.504850 0.284290 0.033 Uiso 1 1 calc R U . . .
C16 C 0.3237(2) 0.61238(15) 0.37657(15) 0.0171(7) Uani 1 1 d . . . . .
C17 C 0.2984(3) 0.64386(18) 0.42487(17) 0.0251(8) Uani 1 1 d . . . . .
H17 H 0.340328 0.661666 0.448526 0.030 Uiso 1 1 calc R U . . .
C18 C 0.2114(3) 0.64917(19) 0.43844(19) 0.0316(9) Uani 1 1 d . . . . .
H18 H 0.194328 0.670418 0.471270 0.038 Uiso 1 1 calc R U . . .
C19 C 0.1500(3) 0.6232(2) 0.4036(2) 0.0318(9) Uani 1 1 d . . . . .
H19 H 0.091048 0.626460 0.412826 0.038 Uiso 1 1 calc R U . . .
C20 C 0.1747(3) 0.5926(2) 0.35571(19) 0.0304(9) Uani 1 1 d . . . . .
H20 H 0.132458 0.575410 0.331882 0.036 Uiso 1 1 calc R U . . .
C21 C 0.2613(3) 0.58688(18) 0.34202(16) 0.0239(8) Uani 1 1 d . . . . .
H21 H 0.277717 0.565548 0.309111 0.029 Uiso 1 1 calc R U . . .
C22 C 0.5225(3) 0.87058(15) 0.38396(13) 0.0110(6) Uani 1 1 d . . . . .
C23 C 0.5866(3) 0.90644(16) 0.40781(14) 0.0181(7) Uani 1 1 d . . . . .
H23 H 0.644175 0.892699 0.407530 0.022 Uiso 1 1 calc R U . . .
C24 C 0.5674(3) 0.96171(16) 0.43185(15) 0.0206(8) Uani 1 1 d . . . . .
H24 H 0.611349 0.985693 0.447998 0.025 Uiso 1 1 calc R U . . .
C25 C 0.4833(3) 0.98151(16) 0.43203(16) 0.0202(7) Uani 1 1 d . . . . .
H25 H 0.469040 1.019629 0.447594 0.024 Uiso 1 1 calc R U . . .
C26 C 0.4200(3) 0.94503(16) 0.40921(14) 0.0197(7) Uani 1 1 d . . . . .
H26 H 0.362411 0.958825 0.410114 0.024 Uiso 1 1 calc R U . . .
C27 C 0.4370(3) 0.88889(16) 0.38496(13) 0.0166(7) Uani 1 1 d . . . . .
C28 C 0.2717(3) 0.8335(2) 0.42803(16) 0.0297(9) Uani 1 1 d . . . . .
H28A H 0.216383 0.815457 0.418398 0.045 Uiso 1 1 calc R U . . .
H28B H 0.262310 0.870582 0.449551 0.045 Uiso 1 1 calc R U . . .
H28C H 0.305055 0.805081 0.450694 0.045 Uiso 1 1 calc R U . . .
C29 C 0.2722(3) 0.90836(19) 0.31896(17) 0.0300(9) Uani 1 1 d . . . . .
H29A H 0.305991 0.918579 0.285554 0.045 Uiso 1 1 calc R U . . .
H29B H 0.262604 0.944755 0.341410 0.045 Uiso 1 1 calc R U . . .
H29C H 0.217029 0.891490 0.307348 0.045 Uiso 1 1 calc R U . . .
C30 C 0.3383(3) 0.78177(18) 0.31836(17) 0.0239(8) Uani 1 1 d . . . . .
H30A H 0.281292 0.771686 0.303966 0.036 Uiso 1 1 calc R U . . .
H30B H 0.359723 0.748453 0.341446 0.036 Uiso 1 1 calc R U . . .
H30C H 0.377388 0.788582 0.286755 0.036 Uiso 1 1 calc R U . . .
C31 C 0.5517(2) 0.81207(15) 0.27570(14) 0.0135(6) Uani 1 1 d . . . . .
C32 C 0.5288(3) 0.86650(16) 0.25180(15) 0.0196(7) Uani 1 1 d . . . . .
H32 H 0.511789 0.899146 0.275094 0.023 Uiso 1 1 calc R U . . .
C33 C 0.5306(3) 0.87353(16) 0.19360(15) 0.0224(8) Uani 1 1 d . . . . .
H33 H 0.513686 0.910725 0.177281 0.027 Uiso 1 1 calc R U . . .
C34 C 0.5571(2) 0.82651(16) 0.15935(14) 0.0179(7) Uani 1 1 d . . . . .
H34 H 0.560317 0.832083 0.119801 0.022 Uiso 1 1 calc R U . . .
C35 C 0.5787(3) 0.77164(17) 0.18263(15) 0.0218(8) Uani 1 1 d . . . . .
H35 H 0.595542 0.739091 0.159168 0.026 Uiso 1 1 calc R U . . .
C36 C 0.5757(3) 0.76432(16) 0.24068(15) 0.0218(8) Uani 1 1 d . . . . .
H36 H 0.590107 0.726474 0.256742 0.026 Uiso 1 1 calc R U . . .
C37 C 0.6719(2) 0.79535(14) 0.36347(14) 0.0142(7) Uani 1 1 d . . . . .
C38 C 0.7022(2) 0.76232(17) 0.40931(15) 0.0205(7) Uani 1 1 d . . . . .
H38 H 0.663090 0.741594 0.432999 0.025 Uiso 1 1 calc R U . . .
C39 C 0.7902(3) 0.75966(19) 0.42046(16) 0.0251(8) Uani 1 1 d . . . . .
H39 H 0.810525 0.737726 0.452061 0.030 Uiso 1 1 calc R U . . .
C40 C 0.8476(3) 0.78893(19) 0.38551(16) 0.0246(8) Uani 1 1 d . . . . .
H40 H 0.907297 0.786978 0.392922 0.030 Uiso 1 1 calc R U . . .
C41 C 0.8174(3) 0.8212(2) 0.33950(16) 0.0271(8) Uani 1 1 d . . . . .
H41 H 0.856820 0.841230 0.315505 0.032 Uiso 1 1 calc R U . . .
C42 C 0.7309(3) 0.82450(18) 0.32828(15) 0.0224(8) Uani 1 1 d . . . . .
H42 H 0.711233 0.846591 0.296607 0.027 Uiso 1 1 calc R U . . .
O4 O 0.4429(3) 0.87506(16) 0.53668(14) 0.0434(9) Uani 1 1 d G . . . .
H4A H 0.455801 0.837011 0.535014 0.065 Uiso 1 1 d G U . . .
H4B H 0.428559 0.884538 0.502461 0.065 Uiso 1 1 d G U . . .

loop_
_atom_site_aniso_label
_atom_site_aniso_U_11
_atom_site_aniso_U_22
_atom_site_aniso_U_33
_atom_site_aniso_U_23
_atom_site_aniso_U_13
_atom_site_aniso_U_12
Ag1 0.0178(2) 0.00953(18) 0.01528(18) -0.00049(8) 0.00044(8) -0.00443(8)
P1 0.0147(4) 0.0090(4) 0.0136(4) -0.0015(3) 0.0017(3) -0.0027(3)
P2 0.0142(4) 0.0099(4) 0.0111(4) 0.0008(3) -0.0001(3) -0.0028(3)
Si1 0.0198(5) 0.0142(4) 0.0172(5) -0.0008(3) 0.0002(4) 0.0000(4)
Si2 0.0175(5) 0.0155(4) 0.0156(4) 0.0004(3) 0.0000(3) 0.0010(4)
O1 0.0351(16) 0.0332(15) 0.0185(13) -0.0008(11) -0.0002(12) 0.0005(13)
O2 0.0341(17) 0.0269(14) 0.0286(15) 0.0075(12) 0.0040(12) 0.0032(13)
O3 0.063(2) 0.0444(19) 0.0147(13) -0.0015(13) -0.0050(14) -0.0255(18)
N1 0.0381(19) 0.0301(19) 0.0097(14) 0.0066(13) -0.0012(13) -0.0186(15)
C1 0.0172(17) 0.0129(16) 0.0123(15) -0.0035(12) -0.0006(12) -0.0014(14)
C2 0.0271(19) 0.0133(16) 0.0162(16) -0.0006(13) 0.0025(14) -0.0046(14)
C3 0.038(2) 0.0136(16) 0.0147(16) 0.0016(13) 0.0021(15) -0.0067(15)
C4 0.045(2) 0.0098(16) 0.0161(17) 0.0021(13) -0.0062(17) -0.0067(17)
C5 0.030(2) 0.0172(17) 0.0185(17) 0.0001(14) -0.0047(15) -0.0018(15)
C6 0.026(2) 0.0131(16) 0.0123(15) -0.0015(12) -0.0050(13) -0.0001(14)
C7 0.026(2) 0.032(2) 0.0246(19) -0.0039(16) -0.0034(16) -0.0087(17)
C8 0.026(2) 0.0260(19) 0.0261(19) 0.0076(15) 0.0048(16) 0.0019(16)
C9 0.046(3) 0.026(2) 0.033(2) -0.0092(17) 0.008(2) 0.006(2)
C10 0.0194(17) 0.0140(15) 0.0131(15) -0.0005(12) 0.0010(12) -0.0016(13)
C11 0.048(3) 0.0119(16) 0.0201(17) -0.0016(14) 0.0004(17) 0.0041(16)
C12 0.042(2) 0.0179(18) 0.0198(18) 0.0010(14) -0.0020(16) 0.0024(17)
C13 0.026(2) 0.0219(18) 0.0143(16) -0.0003(13) -0.0019(13) 0.0017(15)
C14 0.056(3) 0.0166(17) 0.0173(18) -0.0052(14) -0.0016(18) 0.0085(18)
C15 0.053(3) 0.0124(16) 0.0163(17) 0.0009(13) -0.0017(17) 0.0043(17)
C16 0.0195(18) 0.0112(15) 0.0205(16) 0.0007(13) 0.0063(14) -0.0004(13)
C17 0.027(2) 0.0222(18) 0.0258(19) -0.0080(15) 0.0042(16) -0.0058(16)
C18 0.032(2) 0.027(2) 0.036(2) -0.0099(17) 0.0129(18) -0.0043(17)
C19 0.021(2) 0.030(2) 0.044(2) 0.0015(19) 0.0103(19) 0.0010(17)
C20 0.024(2) 0.032(2) 0.035(2) -0.0031(18) 0.0011(17) -0.0059(17)
C21 0.023(2) 0.0260(19) 0.0228(18) -0.0036(15) 0.0008(15) -0.0045(16)
C22 0.0184(17) 0.0062(15) 0.0083(14) 0.0031(10) -0.0016(12) -0.0044(14)
C23 0.0245(19) 0.0140(16) 0.0157(16) -0.0020(13) -0.0001(14) -0.0044(14)
C24 0.033(2) 0.0148(16) 0.0141(15) -0.0013(13) 0.0004(14) -0.0060(15)
C25 0.036(2) 0.0091(15) 0.0152(16) -0.0030(13) 0.0023(15) 0.0021(15)
C26 0.028(2) 0.0173(17) 0.0142(16) -0.0004(13) 0.0025(14) 0.0051(15)
C27 0.027(2) 0.0124(16) 0.0105(15) 0.0002(11) 0.0029(13) 0.0015(15)
C28 0.026(2) 0.044(2) 0.0190(18) 0.0055(17) 0.0004(15) -0.0074(19)
C29 0.042(3) 0.0237(19) 0.0243(19) 0.0040(16) -0.0127(18) 0.0046(18)
C30 0.0170(18) 0.0229(18) 0.032(2) -0.0060(16) -0.0033(15) 0.0040(15)
C31 0.0130(16) 0.0125(15) 0.0149(15) 0.0006(12) -0.0012(12) -0.0014(12)
C32 0.032(2) 0.0122(16) 0.0141(16) -0.0009(13) 0.0007(15) -0.0002(15)
C33 0.039(2) 0.0119(16) 0.0158(17) 0.0029(13) -0.0046(16) -0.0006(16)
C34 0.0218(18) 0.0201(17) 0.0119(15) 0.0014(13) -0.0014(13) -0.0071(14)
C35 0.032(2) 0.0190(17) 0.0148(16) -0.0020(13) -0.0009(14) 0.0025(16)
C36 0.038(2) 0.0124(16) 0.0150(16) 0.0017(12) 0.0000(15) 0.0040(15)
C37 0.0186(18) 0.0110(15) 0.0131(15) -0.0015(11) -0.0009(13) 0.0031(12)
C38 0.0221(19) 0.0236(18) 0.0159(16) 0.0056(14) 0.0005(14) -0.0010(15)
C39 0.025(2) 0.028(2) 0.0214(17) 0.0066(15) -0.0065(15) -0.0010(16)
C40 0.021(2) 0.028(2) 0.025(2) 0.0007(15) -0.0022(15) 0.0013(16)
C41 0.025(2) 0.037(2) 0.0192(17) 0.0052(16) 0.0018(15) -0.0065(18)
C42 0.025(2) 0.0248(19) 0.0170(16) 0.0053(14) -0.0020(14) -0.0053(16)
O4 0.064(3) 0.0355(18) 0.0313(17) -0.0045(14) -0.0060(16) 0.0008(17)

loop_
_atom_type_symbol
_atom_type_description
_atom_type_scat_dispersion_real
_atom_type_scat_dispersion_imag
_atom_type_scat_source
C C 0.0181 0.0091 'International Tables Vol C Tables 4.2.6.8 and 6.1.1.4'
H H 0.0000 0.0000 'International Tables Vol C Tables 4.2.6.8 and 6.1.1.4'
Ag Ag 0.1306 4.2820 'International Tables Vol C Tables 4.2.6.8 and 6.1.1.4'
N N 0.0311 0.0180 'International Tables Vol C Tables 4.2.6.8 and 6.1.1.4'
O O 0.0492 0.0322 'International Tables Vol C Tables 4.2.6.8 and 6.1.1.4'
P P 0.2955 0.4335 'International Tables Vol C Tables 4.2.6.8 and 6.1.1.4'
Si Si 0.2541 0.3302 'International Tables Vol C Tables 4.2.6.8 and 6.1.1.4'

loop_
_geom_angle_atom_site_label_1
_geom_angle_atom_site_label_2
_geom_angle_atom_site_label_3
_geom_angle
_geom_angle_site_symmetry_1
_geom_angle_site_symmetry_3
_geom_angle_publ_flag
P1 Ag1 P2 143.85(3) . . ?
P1 Ag1 O1 119.27(7) . . ?
P1 Ag1 O2 107.16(7) . . ?
P2 Ag1 O1 92.92(7) . . ?
P2 Ag1 O2 106.10(7) . . ?
O1 Ag1 O2 50.47(10) . . ?
C1 P1 Ag1 121.69(12) . . ?
C10 P1 Ag1 113.29(12) . . ?
C10 P1 C1 105.83(16) . . ?
C16 P1 Ag1 106.08(11) . . ?
C16 P1 C1 105.15(17) . . ?
C16 P1 C10 102.98(17) . . ?
C22 P2 Ag1 118.85(11) . . ?
C31 P2 Ag1 118.30(11) . . ?
C31 P2 C22 104.63(15) . . ?
C37 P2 Ag1 106.70(11) . . ?
C37 P2 C22 104.61(16) . . ?
C37 P2 C31 101.64(16) . . ?
C7 Si1 C6 105.95(17) . . ?
C7 Si1 C8 108.5(2) . . ?
C7 Si1 C9 111.4(2) . . ?
C8 Si1 C6 119.16(18) . . ?
C8 Si1 C9 106.0(2) . . ?
C9 Si1 C6 105.9(2) . . ?
C28 Si2 C27 106.48(17) . . ?
C28 Si2 C29 110.8(2) . . ?
C29 Si2 C27 106.82(18) . . ?
C30 Si2 C27 117.88(17) . . ?
C30 Si2 C28 108.5(2) . . ?
C30 Si2 C29 106.35(19) . . ?
N1 O1 Ag1 95.5(2) . . ?
N1 O2 Ag1 92.4(2) . . ?
O2 N1 O1 118.8(3) . . ?
O3 N1 O1 119.5(4) . . ?
O3 N1 O2 121.8(4) . . ?
C2 C1 P1 118.2(3) . . ?
C2 C1 C6 119.8(3) . . ?
C6 C1 P1 121.9(3) . . ?
C1 C2 H2 119.1 . . ?
C3 C2 C1 121.7(4) . . ?
C3 C2 H2 119.1 . . ?
C2 C3 H3 120.3 . . ?
C4 C3 C2 119.3(4) . . ?
C4 C3 H3 120.3 . . ?
C3 C4 H4 120.2 . . ?
C3 C4 C5 119.6(4) . . ?
C5 C4 H4 120.2 . . ?
C4 C5 H5 118.4 . . ?
C4 C5 C6 123.1(4) . . ?
C6 C5 H5 118.4 . . ?
C1 C6 Si1 132.8(3) . . ?
C5 C6 Si1 110.8(3) . . ?
C5 C6 C1 116.4(3) . . ?
Si1 C7 H7A 109.5 . . ?
Si1 C7 H7B 109.5 . . ?
Si1 C7 H7C 109.5 . . ?
H7A C7 H7B 109.5 . . ?
H7A C7 H7C 109.5 . . ?
H7B C7 H7C 109.5 . . ?
Si1 C8 H8A 109.5 . . ?
Si1 C8 H8B 109.5 . . ?
Si1 C8 H8C 109.5 . . ?
H8A C8 H8B 109.5 . . ?
H8A C8 H8C 109.5 . . ?
H8B C8 H8C 109.5 . . ?
Si1 C9 H9A 109.5 . . ?
Si1 C9 H9B 109.5 . . ?
Si1 C9 H9C 109.5 . . ?
H9A C9 H9B 109.5 . . ?
H9A C9 H9C 109.5 . . ?
H9B C9 H9C 109.5 . . ?
C11 C10 P1 117.7(3) . . ?
C11 C10 C15 119.0(3) . . ?
C15 C10 P1 123.3(3) . . ?
C10 C11 H11 119.3 . . ?
C10 C11 C12 121.4(3) . . ?
C12 C11 H11 119.3 . . ?
C11 C12 H12 120.3 . . ?
C13 C12 C11 119.4(4) . . ?
C13 C12 H12 120.3 . . ?
C12 C13 H13 120.1 . . ?
C14 C13 C12 119.8(3) . . ?
C14 C13 H13 120.1 . . ?
C13 C14 H14 119.5 . . ?
C13 C14 C15 120.9(4) . . ?
C15 C14 H14 119.5 . . ?
C10 C15 C14 119.5(3) . . ?
C10 C15 H15 120.2 . . ?
C14 C15 H15 120.2 . . ?
C17 C16 P1 118.1(3) . . ?
C21 C16 P1 122.7(3) . . ?
C21 C16 C17 119.2(4) . . ?
C16 C17 H17 119.9 . . ?
C18 C17 C16 120.3(4) . . ?
C18 C17 H17 119.9 . . ?
C17 C18 H18 120.2 . . ?
C19 C18 C17 119.7(4) . . ?
C19 C18 H18 120.2 . . ?
C18 C19 H19 119.9 . . ?
C20 C19 C18 120.2(4) . . ?
C20 C19 H19 119.9 . . ?
C19 C20 H20 119.8 . . ?
C19 C20 C21 120.5(4) . . ?
C21 C20 H20 119.8 . . ?
C16 C21 C20 120.1(4) . . ?
C16 C21 H21 119.9 . . ?
C20 C21 H21 119.9 . . ?
C23 C22 P2 116.9(3) . . ?
C27 C22 P2 122.3(3) . . ?
C27 C22 C23 120.8(3) . . ?
C22 C23 H23 119.5 . . ?
C24 C23 C22 121.1(4) . . ?
C24 C23 H23 119.5 . . ?
C23 C24 H24 120.4 . . ?
C25 C24 C23 119.2(4) . . ?
C25 C24 H24 120.4 . . ?
C24 C25 H25 120.4 . . ?
C24 C25 C26 119.3(3) . . ?
C26 C25 H25 120.4 . . ?
C25 C26 H26 118.5 . . ?
C25 C26 C27 123.0(4) . . ?
C27 C26 H26 118.5 . . ?
C22 C27 Si2 133.5(3) . . ?
C22 C27 C26 116.7(3) . . ?
C26 C27 Si2 109.7(3) . . ?
Si2 C28 H28A 109.5 . . ?
Si2 C28 H28B 109.5 . . ?
Si2 C28 H28C 109.5 . . ?
H28A C28 H28B 109.5 . . ?
H28A C28 H28C 109.5 . . ?
H28B C28 H28C 109.5 . . ?
Si2 C29 H29A 109.5 . . ?
Si2 C29 H29B 109.5 . . ?
Si2 C29 H29C 109.5 . . ?
H29A C29 H29B 109.5 . . ?
H29A C29 H29C 109.5 . . ?
H29B C29 H29C 109.5 . . ?
Si2 C30 H30A 109.5 . . ?
Si2 C30 H30B 109.5 . . ?
Si2 C30 H30C 109.5 . . ?
H30A C30 H30B 109.5 . . ?
H30A C30 H30C 109.5 . . ?
H30B C30 H30C 109.5 . . ?
C32 C31 P2 124.1(3) . . ?
C32 C31 C36 119.1(3) . . ?
C36 C31 P2 116.7(3) . . ?
C31 C32 H32 120.0 . . ?
C31 C32 C33 120.1(3) . . ?
C33 C32 H32 120.0 . . ?
C32 C33 H33 119.8 . . ?
C34 C33 C32 120.3(3) . . ?
C34 C33 H33 119.8 . . ?
C33 C34 H34 119.9 . . ?
C35 C34 C33 120.1(3) . . ?
C35 C34 H34 119.9 . . ?
C34 C35 H35 120.2 . . ?
C34 C35 C36 119.5(3) . . ?
C36 C35 H35 120.2 . . ?
C31 C36 H36 119.6 . . ?
C35 C36 C31 120.8(3) . . ?
C35 C36 H36 119.6 . . ?
C38 C37 P2 118.4(3) . . ?
C38 C37 C42 119.0(3) . . ?
C42 C37 P2 122.6(3) . . ?
C37 C38 H38 119.9 . . ?
C37 C38 C39 120.2(3) . . ?
C39 C38 H38 119.9 . . ?
C38 C39 H39 119.9 . . ?
C40 C39 C38 120.1(4) . . ?
C40 C39 H39 119.9 . . ?
C39 C40 H40 120.2 . . ?
C39 C40 C41 119.6(4) . . ?
C41 C40 H40 120.2 . . ?
C40 C41 H41 119.6 . . ?
C42 C41 C40 120.8(4) . . ?
C42 C41 H41 119.6 . . ?
C37 C42 H42 119.9 . . ?
C41 C42 C37 120.3(3) . . ?
C41 C42 H42 119.9 . . ?
H4A O4 H4B 104.6 . . ?

loop_
_geom_bond_atom_site_label_1
_geom_bond_atom_site_label_2
_geom_bond_distance
_geom_bond_site_symmetry_2
_geom_bond_publ_flag
Ag1 P1 2.4157(8) . ?
Ag1 P2 2.4475(8) . ?
Ag1 O1 2.504(3) . ?
Ag1 O2 2.576(3) . ?
P1 C1 1.834(4) . ?
P1 C10 1.825(3) . ?
P1 C16 1.820(4) . ?
P2 C22 1.858(4) . ?
P2 C31 1.831(3) . ?
P2 C37 1.821(4) . ?
Si1 C6 1.901(4) . ?
Si1 C7 1.864(4) . ?
Si1 C8 1.867(4) . ?
Si1 C9 1.875(4) . ?
Si2 C27 1.921(4) . ?
Si2 C28 1.870(4) . ?
Si2 C29 1.871(4) . ?
Si2 C30 1.869(4) . ?
O1 N1 1.267(5) . ?
O2 N1 1.251(5) . ?
O3 N1 1.241(4) . ?
C1 C2 1.400(5) . ?
C1 C6 1.429(5) . ?
C2 H2 0.9500 . ?
C2 C3 1.382(5) . ?
C3 H3 0.9500 . ?
C3 C4 1.382(6) . ?
C4 H4 0.9500 . ?
C4 C5 1.392(6) . ?
C5 H5 0.9500 . ?
C5 C6 1.397(5) . ?
C7 H7A 0.9800 . ?
C7 H7B 0.9800 . ?
C7 H7C 0.9800 . ?
C8 H8A 0.9800 . ?
C8 H8B 0.9800 . ?
C8 H8C 0.9800 . ?
C9 H9A 0.9800 . ?
C9 H9B 0.9800 . ?
C9 H9C 0.9800 . ?
C10 C11 1.383(5) . ?
C10 C15 1.385(5) . ?
C11 H11 0.9500 . ?
C11 C12 1.386(5) . ?
C12 H12 0.9500 . ?
C12 C13 1.380(5) . ?
C13 H13 0.9500 . ?
C13 C14 1.374(5) . ?
C14 H14 0.9500 . ?
C14 C15 1.395(5) . ?
C15 H15 0.9500 . ?
C16 C17 1.402(5) . ?
C16 C21 1.395(5) . ?
C17 H17 0.9500 . ?
C17 C18 1.402(6) . ?
C18 H18 0.9500 . ?
C18 C19 1.391(7) . ?
C19 H19 0.9500 . ?
C19 C20 1.380(6) . ?
C20 H20 0.9500 . ?
C20 C21 1.397(6) . ?
C21 H21 0.9500 . ?
C22 C23 1.399(5) . ?
C22 C27 1.395(5) . ?
C23 H23 0.9500 . ?
C23 C24 1.386(5) . ?
C24 H24 0.9500 . ?
C24 C25 1.386(6) . ?
C25 H25 0.9500 . ?
C25 C26 1.388(6) . ?
C26 H26 0.9500 . ?
C26 C27 1.399(5) . ?
C28 H28A 0.9800 . ?
C28 H28B 0.9800 . ?
C28 H28C 0.9800 . ?
C29 H29A 0.9800 . ?
C29 H29B 0.9800 . ?
C29 H29C 0.9800 . ?
C30 H30A 0.9800 . ?
C30 H30B 0.9800 . ?
C30 H30C 0.9800 . ?
C31 C32 1.383(5) . ?
C31 C36 1.399(5) . ?
C32 H32 0.9500 . ?
C32 C33 1.393(5) . ?
C33 H33 0.9500 . ?
C33 C34 1.387(5) . ?
C34 H34 0.9500 . ?
C34 C35 1.380(5) . ?
C35 H35 0.9500 . ?
C35 C36 1.391(5) . ?
C36 H36 0.9500 . ?
C37 C38 1.397(5) . ?
C37 C42 1.403(5) . ?
C38 H38 0.9500 . ?
C38 C39 1.401(5) . ?
C39 H39 0.9500 . ?
C39 C40 1.385(6) . ?
C40 H40 0.9500 . ?
C40 C41 1.390(6) . ?
C41 H41 0.9500 . ?
C41 C42 1.379(6) . ?
C42 H42 0.9500 . ?
O4 H4A 0.8695 . ?
O4 H4B 0.8696 . ?

loop_
_geom_torsion_atom_site_label_1
_geom_torsion_atom_site_label_2
_geom_torsion_atom_site_label_3
_geom_torsion_atom_site_label_4
_geom_torsion
_geom_torsion_site_symmetry_1
_geom_torsion_site_symmetry_2
_geom_torsion_site_symmetry_3
_geom_torsion_site_symmetry_4
_geom_torsion_publ_flag
Ag1 P1 C1 C2 122.6(2) . . . . ?
Ag1 P1 C1 C6 -54.4(3) . . . . ?
Ag1 P1 C10 C11 -35.1(4) . . . . ?
Ag1 P1 C10 C15 144.6(3) . . . . ?
Ag1 P1 C16 C17 -36.8(3) . . . . ?
Ag1 P1 C16 C21 141.9(3) . . . . ?
Ag1 P2 C22 C23 120.4(2) . . . . ?
Ag1 P2 C22 C27 -59.4(3) . . . . ?
Ag1 P2 C31 C32 136.5(3) . . . . ?
Ag1 P2 C31 C36 -45.7(3) . . . . ?
Ag1 P2 C37 C38 -29.5(3) . . . . ?
Ag1 P2 C37 C42 150.1(3) . . . . ?
Ag1 O1 N1 O2 -17.5(3) . . . . ?
Ag1 O1 N1 O3 162.5(3) . . . . ?
Ag1 O2 N1 O1 16.9(3) . . . . ?
Ag1 O2 N1 O3 -163.1(3) . . . . ?
P1 C1 C2 C3 -176.3(3) . . . . ?
P1 C1 C6 Si1 -1.6(5) . . . . ?
P1 C1 C6 C5 176.7(3) . . . . ?
P1 C10 C11 C12 -178.5(4) . . . . ?
P1 C10 C15 C14 179.8(4) . . . . ?
P1 C16 C17 C18 179.2(3) . . . . ?
P1 C16 C21 C20 -178.9(3) . . . . ?
P2 C22 C23 C24 178.6(3) . . . . ?
P2 C22 C27 Si2 4.6(5) . . . . ?
P2 C22 C27 C26 -178.3(2) . . . . ?
P2 C31 C32 C33 177.0(3) . . . . ?
P2 C31 C36 C35 -176.2(3) . . . . ?
P2 C37 C38 C39 -179.0(3) . . . . ?
P2 C37 C42 C41 179.4(3) . . . . ?
C1 P1 C10 C11 -170.8(3) . . . . ?
C1 P1 C10 C15 8.9(4) . . . . ?
C1 P1 C16 C17 93.3(3) . . . . ?
C1 P1 C16 C21 -88.0(3) . . . . ?
C1 C2 C3 C4 -0.6(5) . . . . ?
C2 C1 C6 Si1 -178.5(3) . . . . ?
C2 C1 C6 C5 -0.2(5) . . . . ?
C2 C3 C4 C5 -0.2(5) . . . . ?
C3 C4 C5 C6 0.8(6) . . . . ?
C4 C5 C6 Si1 178.1(3) . . . . ?
C4 C5 C6 C1 -0.5(5) . . . . ?
C6 C1 C2 C3 0.8(5) . . . . ?
C10 P1 C1 C2 -106.2(3) . . . . ?
C10 P1 C1 C6 76.8(3) . . . . ?
C10 P1 C16 C17 -156.0(3) . . . . ?
C10 P1 C16 C21 22.6(4) . . . . ?
C10 C11 C12 C13 -2.4(7) . . . . ?
C11 C10 C15 C14 -0.5(7) . . . . ?
C11 C12 C13 C14 1.7(7) . . . . ?
C12 C13 C14 C15 -0.4(7) . . . . ?
C13 C14 C15 C10 -0.2(8) . . . . ?
C15 C10 C11 C12 1.8(7) . . . . ?
C16 P1 C1 C2 2.3(3) . . . . ?
C16 P1 C1 C6 -174.7(3) . . . . ?
C16 P1 C10 C11 79.0(3) . . . . ?
C16 P1 C10 C15 -101.3(4) . . . . ?
C16 C17 C18 C19 -0.2(7) . . . . ?
C17 C16 C21 C20 -0.2(6) . . . . ?
C17 C18 C19 C20 -0.4(7) . . . . ?
C18 C19 C20 C21 0.7(7) . . . . ?
C19 C20 C21 C16 -0.4(7) . . . . ?
C21 C16 C17 C18 0.5(6) . . . . ?
C22 P2 C31 C32 1.6(4) . . . . ?
C22 P2 C31 C36 179.3(3) . . . . ?
C22 P2 C37 C38 97.3(3) . . . . ?
C22 P2 C37 C42 -83.1(3) . . . . ?
C22 C23 C24 C25 -0.1(5) . . . . ?
C23 C22 C27 Si2 -175.2(3) . . . . ?
C23 C22 C27 C26 1.9(5) . . . . ?
C23 C24 C25 C26 1.3(5) . . . . ?
C24 C25 C26 C27 -1.0(5) . . . . ?
C25 C26 C27 Si2 177.1(3) . . . . ?
C25 C26 C27 C22 -0.7(5) . . . . ?
C27 C22 C23 C24 -1.6(5) . . . . ?
C31 P2 C22 C23 -104.9(3) . . . . ?
C31 P2 C22 C27 75.3(3) . . . . ?
C31 P2 C37 C38 -154.1(3) . . . . ?
C31 P2 C37 C42 25.5(3) . . . . ?
C31 C32 C33 C34 -1.3(6) . . . . ?
C32 C31 C36 C35 1.6(6) . . . . ?
C32 C33 C34 C35 2.4(6) . . . . ?
C33 C34 C35 C36 -1.5(6) . . . . ?
C34 C35 C36 C31 -0.5(6) . . . . ?
C36 C31 C32 C33 -0.7(6) . . . . ?
C37 P2 C22 C23 1.6(3) . . . . ?
C37 P2 C22 C27 -178.3(3) . . . . ?
C37 P2 C31 C32 -107.1(3) . . . . ?
C37 P2 C31 C36 70.6(3) . . . . ?
C37 C38 C39 C40 -1.1(6) . . . . ?
C38 C37 C42 C41 -1.0(6) . . . . ?
C38 C39 C40 C41 0.3(6) . . . . ?
C39 C40 C41 C42 0.1(7) . . . . ?
C40 C41 C42 C37 0.2(6) . . . . ?
C42 C37 C38 C39 1.4(6) . . . . ?
